data_4306429
loop_
_publ_author_name
'Dawid Pinkowicz'
'Robert Podgajny'
'Maria Ba\/landa'
'Magdalena Makarewicz'
'Bart\/lomiej Gawe\/l'
'Wies\/law \/Lasocha'
'Barbara Sieklucka'

_publ_contact_author_address
;Jagielonian University
Faculty of Chemistry
Ingardena 3
30-060 Krakow
Poland
;
_publ_contact_author_email 'podgajny@chemia.uj.edu.pl, pinkowic@chemia.uj.edu.pl'
_publ_contact_author_name 'Robert Podgajny, Dawid Pinkowicz'
_publ_section_title
;
Magnetic Spongelike Behavior of 3D Ferrimagnetic
{[MnII(imH)]2[NbIV(CN)8]}n with Tc= 62 K
;
_journal_name_full 'Inorganic Chemistry'
_journal_page_first 9745
_journal_page_last 9747
_journal_paper_doi 10.1021/ic801248f
_journal_volume 47
_journal_year 2008
_chemical_formula_moiety '{Mn(imidazole)}2, {[Nb(IV)(CN)8]'
_chemical_formula_sum 'C14 Mn2 N12 Nb'
_chemical_formula_weight 539
_space_group_IT_number 2
_symmetry_cell_setting triclinic
_symmetry_space_group_name_Hall '-P 1'
_symmetry_space_group_name_H-M 'P -1'
_cell_angle_alpha 104.077(2)
_cell_angle_beta 103.004(3)
_cell_angle_gamma 95.874(2)
_cell_formula_units_Z 2
_cell_length_a 10.1272(2)
_cell_length_b 10.9746(2)
_cell_length_c 9.9608(2)
_cell_volume 1031.73(4)
_computing_publication_material '(Jana2000; Petricek and Dusek, 2000)'
_computing_structure_refinement '(Jana2000; Petricek and Dusek, 2000)'
_diffrn_ambient_temperature 273
_diffrn_radiation_probe x-ray
_diffrn_radiation_type 'Cu K\a'
_diffrn_radiation_wavelength 1.54178
_exptl_absorpt_coefficient_mu 14.507
_exptl_absorpt_process_details '(Jana2000; Petricek and Dusek, 2000)'
_exptl_crystal_density_diffrn 1.7345
_exptl_crystal_F_000 518
_pd_char_colour red
_pd_instr_location ' ?'
_pd_meas_2theta_range_inc 0.02
_pd_meas_2theta_range_max 70.000
_pd_meas_2theta_range_min 7.000
_pd_meas_number_of_points 3151
_pd_proc_2theta_range_inc 0.02
_pd_proc_2theta_range_max 70
_pd_proc_2theta_range_min 7
_pd_proc_ls_pref_orient_corr 'March & Dollase'
_pd_proc_ls_profile_function Pseudo-Voigt
_pd_proc_ls_prof_R_factor 0.0451
_pd_proc_ls_prof_wR_expected 0.0186
_pd_proc_ls_prof_wR_factor 0.0593
_refine_ls_extinction_method none
_refine_ls_number_parameters 9
_refine_ls_R_factor_all 0.0463
_refine_ls_R_factor_gt 0.0462
_refine_ls_shift/su_max 0.0410
_refine_ls_shift/su_mean 0.0185
_refine_ls_weighting_scheme sigma
_refine_ls_wR_factor_gt 0.0502
_refine_ls_wR_factor_ref 0.0502
_cod_data_source_file ic801248f_si_001.cif
_cod_data_source_block powder
_cod_original_cell_volume 1031.73(2)
_cod_original_formula_sum 'C14 Mn2 N12 Nb1'
_cod_database_code 4306429

loop_
_symmetry_equiv_pos_site_id
_symmetry_equiv_pos_as_xyz
1 x,y,z
2 -x,-y,-z

loop_
_atom_site_label
_atom_site_type_symbol
_atom_site_fract_x
_atom_site_fract_y
_atom_site_fract_z
_atom_site_adp_type
_atom_site_U_iso_or_equiv
_atom_site_symmetry_multiplicity
_atom_site_occupancy
_atom_site_calc_flag
_atom_site_refinement_flags
_atom_site_disorder_assembly
_atom_site_disorder_group
C9 C 0.3732(10) 0.8180(6) 0.9836(8) Uiso 0.0127 2 1 d . . .
C10 C 0.3749(10) 0.8827(6) 1.1127(8) Uiso 0.0127 2 1 d . . .
N9 N 0.316(1) 0.9862(6) 1.0955(8) Uiso 0.0127 2 1 d . . .
C11 C 0.2853(10) 0.9772(6) 0.9557(8) Uiso 0.0127 2 1 d . . .
N10 N 0.317(1) 0.8750(6) 0.8832(8) Uiso 0.0127 2 1 d . . .
Mn1 Mn 0.2913(10) 0.8091(6) 0.6528(8) Uiso 0.006(2) 2 1 d . . .
C12 C 0.9288(10) 0.3582(8) 1.0615(10) Uiso 0.0077 2 1 d . . .
C13 C 0.9796(10) 0.253(8) 1.0549(10) Uiso 0.0127 2 1 d . . .
N11 N 0.9522(10) 0.1932(8) 0.9127(10) Uiso 0.0127 2 1 d . . .
C14 C 0.8843(10) 0.2667(8) 0.8431(10) Uiso 0.0127 2 1 d . . .
N12 N 0.8686(10) 0.3691(8) 0.9301(10) Uiso 0.0127 2 1 d . . .
Mn2 Mn 0.7681(10) 0.5236(8) 0.882(1) Uiso 0.036(4) 2 1 d . . .
C1 C 0.3026(5) 0.1168(3) 0.6455(5) Uiso 0.19 2 1 d . . .
Nb1 Nb 0.2651(5) 0.2884(3) 0.5661(5) Uani 0.071(4) 2 1 d . . .
C2 C 0.2844(5) 0.4987(3) 0.6239(5) Uiso 0.0127 2 1 d . . .
N1 N 0.3002(5) 0.6070(3) 0.6514(5) Uiso 0.0127 2 1 d . . .
N2 N 0.3260(5) 0.0326(3) 0.6892(5) Uiso 0.0127 2 1 d . . .
C3 C 0.1720(5) 0.1131(3) 0.3792(5) Uiso 0.0127 2 1 d . . .
N3 N 0.1230(5) 0.0263(3) 0.2837(5) Uiso 0.0127 2 1 d . . .
C4 C 0.4591(5) 0.3582(3) 0.7388(5) Uiso 0.0127 2 1 d . . .
N4 N 0.5594(5) 0.3988(3) 0.8262(5) Uiso 0.0127 2 1 d . . .
C5 C 0.2042(5) 0.3300(3) 0.7739(5) Uiso 0.0127 2 1 d . . .
N5 N 0.1650(5) 0.3524(3) 0.8750(5) Uiso 0.0127 2 1 d . . .
C6 C 0.4369(5) 0.2558(3) 0.4637(5) Uiso 0.0127 2 1 d . . .
N6 N 0.5269(5) 0.2395(3) 0.4142(5) Uiso 0.0127 2 1 d . . .
C7 C 0.0346(5) 0.2782(3) 0.5274(5) Uiso 0.0127 2 1 d . . .
N7 N -0.0811(5) 0.2750(3) 0.5120(5) Uiso 0.0127 2 1 d . . .
C8 C 0.2016(5) 0.3530(3) 0.3674(5) Uiso 0.0127 2 1 d . . .
N8 N 0.1694(5) 0.3931(3) 0.2714(5) Uiso 0.0127 2 1 d . . .

loop_
_atom_type_symbol
_atom_type_scat_dispersion_real
_atom_type_scat_dispersion_imag
_atom_type_scat_source
_atom_type_scat_Cromer_Mann_a1
_atom_type_scat_Cromer_Mann_b1
_atom_type_scat_Cromer_Mann_a2
_atom_type_scat_Cromer_Mann_b2
_atom_type_scat_Cromer_Mann_a3
_atom_type_scat_Cromer_Mann_b3
_atom_type_scat_Cromer_Mann_a4
_atom_type_scat_Cromer_Mann_b4
_atom_type_scat_Cromer_Mann_c
C 0.018 0.009 'International Tables Vol C Tables  4.2.6.8 and 6.1.1.4' 2.31 20.843901 1.02 10.2075 1.5886 0.5687 0.865 51.651199 0.2156
Mn -0.530 2.805 'International Tables Vol C Tables  4.2.6.8 and 6.1.1.4' 11.2819 5.3409 7.3573 0.3432 3.0193 17.867399 2.2441 83.754303 1.0896
N 0.031 0.018 'International Tables Vol C Tables  4.2.6.8 and 6.1.1.4' 12.2126 0.0057 3.1322 9.8933 2.0125 28.997499 1.1663 0.5826 -11.529
Nb -0.112 2.483 'International Tables Vol C Tables  4.2.6.8 and 6.1.1.4' 17.614201 1.18865 12.0144 11.766 4.04183 0.204785 3.53346 69.7957 3.75591

loop_
_geom_angle_atom_site_label_1
_geom_angle_atom_site_label_2
_geom_angle_atom_site_label_3
_geom_angle_site_symmetry_1
_geom_angle_site_symmetry_2
_geom_angle_site_symmetry_3
_geom_angle
_geom_angle_publ_flag
C10 C9 N9 . . . 38.3(5) yes
C10 C9 C11 . . . 75.4(5) yes
C10 C9 N10 . . . 112.3(7) yes
N9 C9 C11 . . . 37.0(3) yes
N9 C9 N10 . . . 73.9(5) yes
C11 C9 N10 . . . 36.9(4) yes
C9 C10 N9 . . . 105.1(7) yes
C9 C10 C11 . . . 68.9(5) yes
C9 C10 N10 . . . 34.5(5) yes
N9 C10 C11 . . . 36.3(4) yes
N9 C10 N10 . . . 70.6(5) yes
C11 C10 N10 . . . 34.3(3) yes
C9 N9 C10 . . . 36.5(4) yes
C9 N9 C11 . . . 70.1(5) yes
C9 N9 N10 . . . 36.7(3) yes
C10 N9 C11 . . . 106.6(7) yes
C10 N9 N10 . . . 73.2(5) yes
C11 N9 N10 . . . 33.4(4) yes
C9 C11 C10 . . . 35.8(3) yes
C9 C11 N9 . . . 72.9(5) yes
C9 C11 N10 . . . 39.0(5) yes
C9 C11 N2 . . 1_565 109.5(4) yes
C10 C11 N9 . . . 37.1(4) yes
C10 C11 N10 . . . 74.8(5) yes
C10 C11 N2 . . 1_565 140.1(5) yes
N9 C11 N10 . . . 111.9(8) yes
N9 C11 N2 . . 1_565 156.1(6) yes
N10 C11 N2 . . 1_565 74.2(5) yes
C9 N10 C10 . . . 33.2(4) yes
C9 N10 N9 . . . 69.4(5) yes
C9 N10 C11 . . . 104.0(7) yes
C9 N10 Mn1 . . . 127.3(6) yes
C9 N10 N2 . . 1_565 154.5(7) yes
C10 N10 N9 . . . 36.2(3) yes
C10 N10 C11 . . . 70.9(5) yes
C10 N10 Mn1 . . . 160.5(5) yes
C10 N10 N2 . . 1_565 141.9(3) yes
N9 N10 C11 . . . 34.7(5) yes
N9 N10 Mn1 . . . 163.3(5) yes
N9 N10 N2 . . 1_565 112.0(3) yes
C11 N10 Mn1 . . . 128.6(7) yes
C11 N10 N2 . . 1_565 80.5(5) yes
Mn1 N10 N2 . . 1_565 53.2(3) yes
N10 Mn1 N1 . . . 94.4(4) yes
N10 Mn1 N2 . . 1_565 79.1(3) yes
N10 Mn1 N6 . . 2_666 116.0(5) yes
N10 Mn1 N7 . . 2_566 123.9(6) yes
N1 Mn1 N2 . . 1_565 168.2(4) yes
N1 Mn1 N6 . . 2_666 72.8(3) yes
N1 Mn1 N7 . . 2_566 83.8(3) yes
N2 Mn1 N6 1_565 . 2_666 101.1(4) yes
N2 Mn1 N7 1_565 . 2_566 107.9(4) yes
N6 Mn1 N7 2_666 . 2_566 116.7(4) yes
C13 C12 N11 . . . 38.4(6) yes
C13 C12 C14 . . . 75.3(6) yes
C13 C12 N12 . . . 112.0(8) yes
C13 C12 N8 . . 1_656 68.5(10) yes
N11 C12 C14 . . . 36.9(4) yes
N11 C12 N12 . . . 73.6(6) yes
N11 C12 N8 . . 1_656 100.2(5) yes
C14 C12 N12 . . . 36.8(5) yes
C14 C12 N8 . . 1_656 129.5(5) yes
N12 C12 N8 . . 1_656 146.7(8) yes
C12 C13 N11 . . . 105(4) yes
C12 C13 C14 . . . 69(2) yes
C12 C13 N12 . . . 34.7(13) yes
C12 C13 N8 . . 1_656 83(3) yes
N11 C13 C14 . . . 36.0(14) yes
N11 C13 N12 . . . 70(2) yes
N11 C13 N8 . . 1_656 143.3(13) yes
C14 C13 N12 . . . 34.4(9) yes
C14 C13 N8 . . 1_656 135(4) yes
N12 C13 N8 . . 1_656 111(3) yes
C12 N11 C13 . . . 36(3) yes
C12 N11 C14 . . . 70.5(6) yes
C12 N11 N12 . . . 36.8(4) yes
C12 N11 N3 . . 2_656 157.5(6) yes
C12 N11 N5 . . 1_655 84.8(4) yes
C13 N11 C14 . . . 107(3) yes
C13 N11 N12 . . . 73(3) yes
C13 N11 N3 . . 2_656 146(4) yes
C13 N11 N5 . . 1_655 93(2) yes
C14 N11 N12 . . . 33.6(5) yes
C14 N11 N3 . . 2_656 100.0(5) yes
C14 N11 N5 . . 1_655 77.7(6) yes
N12 N11 N3 . . 2_656 131.0(5) yes
N12 N11 N5 . . 1_655 78.9(4) yes
N3 N11 N5 2_656 . 1_655 113.8(4) yes
C12 C14 C13 . . . 36(2) yes
C12 C14 N11 . . . 72.7(6) yes
C12 C14 N12 . . . 38.9(6) yes
C12 C14 N5 . . 1_655 84.4(4) yes
C13 C14 N11 . . . 37(2) yes
C13 C14 N12 . . . 74(2) yes
C13 C14 N5 . . 1_655 77.5(8) yes
N11 C14 N12 . . . 111.6(9) yes
N11 C14 N5 . . 1_655 74.8(6) yes
N12 C14 N5 . . 1_655 94.0(6) yes
C12 N12 C13 . . . 33.2(12) yes
C12 N12 N11 . . . 69.6(6) yes
C12 N12 C14 . . . 104.4(9) yes
C12 N12 Mn2 . . . 126.8(7) yes
C13 N12 N11 . . . 36.3(12) yes
C13 N12 C14 . . . 71.1(13) yes
C13 N12 Mn2 . . . 160.0(12) yes
N11 N12 C14 . . . 34.8(6) yes
N11 N12 Mn2 . . . 163.6(6) yes
C14 N12 Mn2 . . . 128.8(8) yes
N12 Mn2 N4 . . . 90.3(4) yes
N12 Mn2 N5 . . 2_667 93.0(4) yes
N12 Mn2 N8 . . 2_666 116.7(6) yes
N4 Mn2 N5 . . 2_667 112.0(5) yes
N4 Mn2 N8 . . 2_666 120.8(4) yes
N5 Mn2 N8 2_667 . 2_666 117.3(4) yes
Nb1 C1 N2 . . . 177.4(4) yes
Nb1 C1 C3 . . . 54.17(16) yes
Nb1 C1 C4 . . . 51.24(15) yes
Nb1 C1 C5 . . . 52.01(19) yes
N2 C1 C3 . . . 128.0(3) yes
N2 C1 C4 . . . 126.2(3) yes
N2 C1 C5 . . . 127.4(4) yes
C3 C1 C4 . . . 100.63(19) yes
C3 C1 C5 . . . 94.49(19) yes
C4 C1 C5 . . . 57.73(16) yes
C1 Nb1 C2 . . . 146.0(3) yes
C1 Nb1 C3 . . . 72.59(18) yes
C1 Nb1 C4 . . . 76.7(2) yes
C1 Nb1 C5 . . . 76.2(2) yes
C1 Nb1 C6 . . . 87.2(2) yes
C1 Nb1 C7 . . . 102.7(2) yes
C1 Nb1 C8 . . . 143.4(2) yes
C2 Nb1 C3 . . . 141.2(3) yes
C2 Nb1 C4 . . . 75.01(18) yes
C2 Nb1 C5 . . . 78.1(2) yes
C2 Nb1 C6 . . . 102.1(3) yes
C2 Nb1 C7 . . . 88.2(2) yes
C2 Nb1 C8 . . . 70.25(19) yes
C3 Nb1 C4 . . . 137.8(3) yes
C3 Nb1 C5 . . . 124.4(3) yes
C3 Nb1 C6 . . . 77.0(2) yes
C3 Nb1 C7 . . . 74.5(2) yes
C3 Nb1 C8 . . . 71.89(19) yes
C4 Nb1 C5 . . . 73.5(2) yes
C4 Nb1 C6 . . . 73.3(2) yes
C4 Nb1 C7 . . . 141.3(3) yes
C4 Nb1 C8 . . . 127.3(3) yes
C5 Nb1 C6 . . . 145.5(3) yes
C5 Nb1 C7 . . . 69.0(2) yes
C5 Nb1 C8 . . . 132.8(3) yes
C6 Nb1 C7 . . . 145.2(3) yes
C6 Nb1 C8 . . . 76.7(3) yes
C7 Nb1 C8 . . . 75.8(2) yes
Nb1 C2 N1 . . . 176.6(5) yes
Nb1 C2 C4 . . . 52.59(16) yes
Nb1 C2 C5 . . . 51.53(19) yes
Nb1 C2 C8 . . . 55.43(17) yes
N1 C2 C4 . . . 125.8(4) yes
N1 C2 C5 . . . 131.0(4) yes
N1 C2 C8 . . . 123.7(4) yes
C4 C2 C5 . . . 58.04(18) yes
C4 C2 C8 . . . 98.85(18) yes
C5 C2 C8 . . . 99.87(16) yes
Mn1 N1 C2 . . . 165.5(4) yes
Mn1 N1 N6 . . 2_666 52.6(3) yes
C2 N1 N6 . . 2_666 128.7(5) yes
C11 N2 N10 1_545 . 1_545 25.4(2) yes
C11 N2 Mn1 1_545 . 1_545 71.4(3) yes
C11 N2 C1 1_545 . . 129.7(4) yes
N10 N2 Mn1 1_545 . 1_545 47.6(2) yes
N10 N2 C1 1_545 . . 154.4(5) yes
Mn1 N2 C1 1_545 . . 148.0(4) yes
C1 C3 Nb1 . . . 53.24(16) yes
C1 C3 N3 . . . 128.1(4) yes
C1 C3 C6 . . . 68.54(18) yes
C1 C3 C7 . . . 80.97(19) yes
C1 C3 C8 . . . 106.36(16) yes
Nb1 C3 N3 . . . 178.5(4) yes
Nb1 C3 C6 . . . 50.73(18) yes
Nb1 C3 C7 . . . 52.53(18) yes
Nb1 C3 C8 . . . 53.57(17) yes
N3 C3 C6 . . . 129.9(5) yes
N3 C3 C7 . . . 126.3(4) yes
N3 C3 C8 . . . 125.2(4) yes
C6 C3 C7 . . . 101.04(16) yes
C6 C3 C8 . . . 61.08(16) yes
C7 C3 C8 . . . 61.66(17) yes
N11 N3 C3 2_656 . . 169.2(4) yes
C1 C4 Nb1 . . . 52.06(16) yes
C1 C4 C2 . . . 102.46(19) yes
C1 C4 N4 . . . 130.8(3) yes
C1 C4 C5 . . . 61.19(16) yes
C1 C4 C6 . . . 69.27(16) yes
Nb1 C4 C2 . . . 52.40(15) yes
Nb1 C4 N4 . . . 177.2(4) yes
Nb1 C4 C5 . . . 53.8(2) yes
Nb1 C4 C6 . . . 53.4(2) yes
C2 C4 N4 . . . 125.0(3) yes
C2 C4 C5 . . . 63.10(18) yes
C2 C4 C6 . . . 80.32(19) yes
N4 C4 C5 . . . 127.0(5) yes
N4 C4 C6 . . . 126.2(5) yes
C5 C4 C6 . . . 106.6(2) yes
Mn2 N4 C4 . . . 144.2(5) yes
C1 C5 Nb1 . . . 51.83(17) yes
C1 C5 C2 . . . 99.5(2) yes
C1 C5 C4 . . . 61.09(16) yes
C1 C5 N5 . . . 130.7(3) yes
C1 C5 C7 . . . 82.56(17) yes
Nb1 C5 C2 . . . 50.37(16) yes
Nb1 C5 C4 . . . 52.70(19) yes
Nb1 C5 N5 . . . 175.5(4) yes
Nb1 C5 C7 . . . 55.7(2) yes
C2 C5 C4 . . . 58.86(17) yes
C2 C5 N5 . . . 128.5(3) yes
C2 C5 C7 . . . 70.73(18) yes
C4 C5 N5 . . . 131.3(4) yes
C4 C5 C7 . . . 107.8(2) yes
N5 C5 C7 . . . 120.0(4) yes
N11 N5 C14 1_455 . 1_455 27.5(3) yes
N11 N5 Mn2 1_455 . 2_667 94.1(4) yes
N11 N5 C5 1_455 . . 122.5(3) yes
C14 N5 Mn2 1_455 . 2_667 100.7(4) yes
C14 N5 C5 1_455 . . 117.1(4) yes
Mn2 N5 C5 2_667 . . 141.5(4) yes
Nb1 C6 C3 . . . 52.31(16) yes
Nb1 C6 C4 . . . 53.32(19) yes
Nb1 C6 N6 . . . 178.5(4) yes
Nb1 C6 C8 . . . 52.01(19) yes
C3 C6 C4 . . . 100.5(2) yes
C3 C6 N6 . . . 128.8(3) yes
C3 C6 C8 . . . 56.86(15) yes
C4 C6 N6 . . . 125.2(4) yes
C4 C6 C8 . . . 95.1(2) yes
N6 C6 C8 . . . 129.3(4) yes
Mn1 N6 N1 2_666 . 2_666 54.6(2) yes
Mn1 N6 C6 2_666 . . 170.1(5) yes
N1 N6 C6 2_666 . . 132.3(3) yes
Nb1 C7 C3 . . . 52.93(16) yes
Nb1 C7 C5 . . . 55.3(2) yes
Nb1 C7 N7 . . . 178.0(4) yes
Nb1 C7 C8 . . . 51.9(2) yes
C3 C7 C5 . . . 98.0(2) yes
C3 C7 N7 . . . 128.9(3) yes
C3 C7 C8 . . . 57.52(16) yes
C5 C7 N7 . . . 122.7(4) yes
C5 C7 C8 . . . 101.4(2) yes
N7 C7 C8 . . . 129.4(4) yes
Mn1 N7 C7 2_566 . . 142.6(5) yes
Nb1 C8 C2 . . . 54.31(16) yes
Nb1 C8 C3 . . . 54.53(15) yes
Nb1 C8 C6 . . . 51.3(2) yes
Nb1 C8 C7 . . . 52.4(2) yes
Nb1 C8 N8 . . . 175.8(3) yes
C2 C8 C3 . . . 108.4(2) yes
C2 C8 C6 . . . 80.45(18) yes
C2 C8 C7 . . . 71.34(19) yes
C2 C8 N8 . . . 121.6(3) yes
C3 C8 C6 . . . 62.06(16) yes
C3 C8 C7 . . . 60.83(17) yes
C3 C8 N8 . . . 129.4(3) yes
C6 C8 C7 . . . 101.1(2) yes
C6 C8 N8 . . . 130.6(5) yes
C7 C8 N8 . . . 127.0(4) yes
C12 N8 C13 1_454 . 1_454 28.1(17) yes
C12 N8 Mn2 1_454 . 2_666 76.8(4) yes
C12 N8 C8 1_454 . . 133.8(4) yes
C13 N8 Mn2 1_454 . 2_666 84.6(12) yes
C13 N8 C8 1_454 . . 117.3(17) yes
Mn2 N8 C8 2_666 . . 147.5(5) yes

loop_
_geom_bond_atom_site_label_1
_geom_bond_atom_site_label_2
_geom_bond_site_symmetry_1
_geom_bond_site_symmetry_2
_geom_bond_distance
_geom_bond_publ_flag
W1 C1 . . 2.166(16) yes
W1 C1 . 2_555 2.166(16) yes
W1 C1 . 3_555 2.166(16) yes
W1 C1 . 4_555 2.166(16) yes
W1 C2 . . 2.183(11) yes
W1 C2 . 2_555 2.183(11) yes
W1 C2 . 3_555 2.183(11) yes
W1 C2 . 4_555 2.183(11) yes
W1 C3 . . 2.144(17) yes
Cu1 N1 . . 1.953(15) yes
Cu1 N1 . 2_555 1.953(15) yes
Cu1 N1 . 3_555 1.953(15) yes
Cu1 N1 . 4_555 1.953(15) yes
Cu1 N3 . . 2.18(2) yes
Cu2 Cu2 . 9_565 1.27(12) yes
Cu2 N2 . . 2.01(3) yes
Cu2 N2 . 9_565 2.01(3) yes
Cu2 N2 . 3_565 2.01(3) yes
Cu2 N2 . 11_555 2.01(3) yes
N1 N1 . 2_555 2.718(18) yes
N1 N1 . 4_555 2.718(18) yes
N1 C1 . 25_455 1.16(2) yes
N2 N2 . 3_565 2.698(14) yes
N2 N2 . 11_555 2.692(16) yes
N2 C2 . . 1.150(15) yes
N2 C2 . 2_555 2.843(10) yes
N2 C2 . 4_555 2.843(10) yes
N3 C3 . . 1.15(2) yes
C1 C1 . 2_555 2.965(17) yes
C1 C1 . 4_555 2.965(17) yes
C1 C2 . . 2.62(4) yes
C1 C2 . 2_555 2.62(4) yes
C1 C3 . . 2.64(3) yes
C2 C2 . 2_555 2.085(10) yes
C2 C2 . 3_555 2.948(14) yes
C2 C2 . 4_555 2.085(10) yes
